data_7226306
loop_
_publ_author_name
'Singh, Gurjaspreet'
'Arora, Aanchal'
'Chaudhary, Sunita'
'Maurya, Indresh K.'
'Aulakh, Darpandeep'
'Wriedt, Mario'

_publ_section_title
;
 Heteroaryl chalcone allied triazole conjugated organosilatranes:
 Synthesis, Spectral Analysis, Antimicrobial Screening, Photophysical and
 Theoretical Investigations
;
_journal_name_full 'RSC Adv.'
_journal_paper_doi 10.1039/C6RA13949C
_journal_year 2016
_chemical_formula_moiety 'C25 H30 N4 O6 Si'
_chemical_formula_sum 'C25 H30 N4 O6 Si'
_chemical_formula_weight 510.62
_chemical_name_systematic
;
 ?
;
_space_group_crystal_system monoclinic
_space_group_IT_number 14
_space_group_name_Hall '-P 2ybc'
_space_group_name_H-M_alt 'P 1 21/c 1'
_symmetry_space_group_name_Hall '-P 2ybc'
_symmetry_space_group_name_H-M 'P 1 21/c 1'
_atom_sites_solution_hydrogens geom
_audit_block_doi 10.5517/cc1knx15
_audit_creation_method SHELXL-2013
_audit_update_record
;
2016-01-26 deposited with the CCDC.
2016-08-16 downloaded from the CCDC.
;
_cell_angle_alpha 90
_cell_angle_beta 90.140(7)
_cell_angle_gamma 90
_cell_formula_units_Z 4
_cell_length_a 15.465(4)
_cell_length_b 14.136(4)
_cell_length_c 11.506(3)
_cell_measurement_reflns_used 35925
_cell_measurement_temperature 170(2)
_cell_measurement_theta_max 28.453
_cell_measurement_theta_min 1.317
_cell_volume 2515.4(12)
_computing_cell_refinement 'APEX2 (Bruker, 2013)'
_computing_data_collection 'APEX2 (Bruker, 2013)'
_computing_data_reduction 'APEX2 (Bruker, 2013)'
_computing_molecular_graphics 'SHELXP-2014/6 (Sheldrick, 2014)'
_computing_structure_refinement 'SHELXL-2014/6 (Sheldrick, 2014)'
_computing_structure_solution 'SHELXT-2014/6 (Sheldrick, 2014)'
_diffrn_ambient_temperature 170(2)
_diffrn_measured_fraction_theta_full 0.999
_diffrn_measured_fraction_theta_max 0.992
_diffrn_measurement_device_type 'Bruker APEX II CCD area detector'
_diffrn_measurement_method 'omega scans'
_diffrn_radiation_type MoK\a
_diffrn_radiation_wavelength 0.71073
_diffrn_reflns_av_R_equivalents 0.1742
_diffrn_reflns_av_unetI/netI 0.2567
_diffrn_reflns_Laue_measured_fraction_full 0.999
_diffrn_reflns_Laue_measured_fraction_max 0.992
_diffrn_reflns_limit_h_max 20
_diffrn_reflns_limit_h_min -20
_diffrn_reflns_limit_k_max 18
_diffrn_reflns_limit_k_min -18
_diffrn_reflns_limit_l_max 15
_diffrn_reflns_limit_l_min -15
_diffrn_reflns_number 35925
_diffrn_reflns_point_group_measured_fraction_full 0.999
_diffrn_reflns_point_group_measured_fraction_max 0.992
_diffrn_reflns_theta_full 26.000
_diffrn_reflns_theta_max 28.453
_diffrn_reflns_theta_min 1.317
_diffrn_source 'fine-focus sealed tube'
_exptl_absorpt_coefficient_mu 0.141
_exptl_absorpt_correction_T_max 0.986
_exptl_absorpt_correction_T_min 0.978
_exptl_absorpt_correction_type multi-scan
_exptl_absorpt_process_details 'SADABS (Sheldrick 2014)'
_exptl_crystal_colour yellow
_exptl_crystal_density_diffrn 1.348
_exptl_crystal_description plates
_exptl_crystal_F_000 1080
_exptl_crystal_size_max 0.24
_exptl_crystal_size_mid 0.15
_exptl_crystal_size_min 0.12
_refine_diff_density_max 0.314
_refine_diff_density_min -0.217
_refine_diff_density_rms 0.042
_refine_ls_extinction_method none
_refine_ls_goodness_of_fit_ref 0.764
_refine_ls_hydrogen_treatment constr
_refine_ls_matrix_type full
_refine_ls_number_parameters 313
_refine_ls_number_reflns 6281
_refine_ls_number_restraints 0
_refine_ls_restrained_S_all 0.764
_refine_ls_R_factor_all 0.3379
_refine_ls_R_factor_gt 0.0738
_refine_ls_shift/su_max 0.000
_refine_ls_shift/su_mean 0.000
_refine_ls_structure_factor_coef Fsqd
_refine_ls_weighting_details 'w=1/[\s^2^(Fo^2^)+(0.1117P)^2^] where P=(Fo^2^+2Fc^2^)/3'
_refine_ls_weighting_scheme calc
_refine_ls_wR_factor_gt 0.1807
_refine_ls_wR_factor_ref 0.2767
_reflns_Friedel_coverage 0.000
_reflns_number_gt 1166
_reflns_number_total 6281
_reflns_threshold_expression 'I > 2\s(I)'
_cod_data_source_file c6ra13949c2.cif
_cod_data_source_block ac12
_cod_original_cell_volume 2515.4(11)
_cod_database_code 7226306
_shelx_space_group_comment
;
The symmetry employed for this shelxl refinement is uniquely defined
by the following loop, which should always be used as a source of
symmetry information in preference to the above space-group names.
They are only intended as comments.
;
_shelxl_version_number 2013-3

loop_
_space_group_symop_operation_xyz
'x, y, z'
'-x, y+1/2, -z+1/2'
'-x, -y, -z'
'x, -y-1/2, z-1/2'

loop_
_atom_site_label
_atom_site_type_symbol
_atom_site_fract_x
_atom_site_fract_y
_atom_site_fract_z
_atom_site_U_iso_or_equiv
_atom_site_adp_type
_atom_site_occupancy
_atom_site_site_symmetry_order
_atom_site_calc_flag
_atom_site_refinement_flags_posn
_atom_site_refinement_flags_adp
Si1 Si 0.04579(14) 0.46690(18) -0.26727(17) 0.1098(8) Uani 1 1 d . .
O1 O 0.0654(4) 0.3931(5) -0.1637(5) 0.172(3) Uani 1 1 d . .
O2 O -0.0046(4) 0.5652(4) -0.2388(4) 0.1405(18) Uani 1 1 d . .
O3 O 0.0472(4) 0.4261(5) -0.4004(4) 0.171(2) Uani 1 1 d . .
O4 O 0.3570(3) 0.6123(3) 0.3148(4) 0.0910(13) Uani 1 1 d . .
O5 O 0.4648(3) 0.5022(3) 0.8267(4) 0.1053(16) Uani 1 1 d . .
O6 O 0.7083(4) 0.7343(4) 0.9022(4) 0.1216(16) Uani 1 1 d . .
N1 N -0.0821(5) 0.4061(8) -0.2678(8) 0.159(3) Uani 1 1 d . .
N2 N 0.2908(4) 0.6502(4) -0.0402(5) 0.0920(16) Uani 1 1 d . .
N3 N 0.2449(4) 0.7230(5) 0.0053(6) 0.1049(17) Uani 1 1 d . .
N4 N 0.2801(4) 0.7393(4) 0.1093(5) 0.1010(17) Uani 1 1 d . .
C1 C 0.0075(8) 0.3327(9) -0.1214(11) 0.221(3) Uani 1 1 d . .
H1A H -0.0170 0.3596 -0.0492 0.265 Uiso 1 1 calc R U
H1B H 0.0373 0.2731 -0.1006 0.265 Uiso 1 1 calc R U
C2 C -0.0643(8) 0.3107(9) -0.2024(11) 0.231(5) Uani 1 1 d . .
H2A H -0.1162 0.2898 -0.1594 0.278 Uiso 1 1 calc R U
H2B H -0.0473 0.2604 -0.2577 0.278 Uiso 1 1 calc R U
C3 C -0.0994(9) 0.5686(9) -0.2353(11) 0.221(3) Uani 1 1 d . .
H3A H -0.1223 0.5893 -0.3116 0.265 Uiso 1 1 calc R U
H3B H -0.1185 0.6145 -0.1757 0.265 Uiso 1 1 calc R U
C4 C -0.1334(7) 0.4695(11) -0.2061(10) 0.219(6) Uani 1 1 d . .
H4A H -0.1288 0.4574 -0.1215 0.263 Uiso 1 1 calc R U
H4B H -0.1947 0.4633 -0.2296 0.263 Uiso 1 1 calc R U
C5 C -0.0202(8) 0.3674(9) -0.4440(11) 0.221(3) Uani 1 1 d . .
H5A H -0.0078 0.3007 -0.4237 0.265 Uiso 1 1 calc R U
H5B H -0.0222 0.3724 -0.5298 0.265 Uiso 1 1 calc R U
C6 C -0.1041(7) 0.3946(9) -0.3959(11) 0.239(6) Uani 1 1 d . .
H6A H -0.1479 0.3446 -0.4082 0.286 Uiso 1 1 calc R U
H6B H -0.1251 0.4547 -0.4301 0.286 Uiso 1 1 calc R U
C7 C 0.1570(4) 0.5181(5) -0.2691(5) 0.118(2) Uani 1 1 d . .
H7A H 0.1989 0.4680 -0.2897 0.142 Uiso 1 1 calc R U
H7B H 0.1600 0.5678 -0.3297 0.142 Uiso 1 1 calc R U
C8 C 0.1829(5) 0.5617(5) -0.1496(5) 0.110(2) Uani 1 1 d . .
H8A H 0.1365 0.6050 -0.1236 0.132 Uiso 1 1 calc R U
H8B H 0.1881 0.5104 -0.0916 0.132 Uiso 1 1 calc R U
C9 C 0.2645(5) 0.6140(5) -0.1540(5) 0.108(2) Uani 1 1 d . .
H9A H 0.2583 0.6676 -0.2087 0.130 Uiso 1 1 calc R U
H9B H 0.3103 0.5718 -0.1842 0.130 Uiso 1 1 calc R U
C10 C 0.3527(5) 0.6201(5) 0.0316(7) 0.093(2) Uani 1 1 d . .
H10 H 0.3926 0.5701 0.0193 0.112 Uiso 1 1 calc R U
C11 C 0.3459(5) 0.6770(5) 0.1269(6) 0.0826(18) Uani 1 1 d . .
C12 C 0.3976(4) 0.6775(5) 0.2320(6) 0.097(2) Uani 1 1 d . .
H12A H 0.3999 0.7421 0.2651 0.116 Uiso 1 1 calc R U
H12B H 0.4573 0.6568 0.2148 0.116 Uiso 1 1 calc R U
C13 C 0.3970(5) 0.6064(5) 0.4235(6) 0.0838(18) Uani 1 1 d . .
C14 C 0.3604(4) 0.5380(5) 0.4976(6) 0.0907(19) Uani 1 1 d . .
H14 H 0.3120 0.5018 0.4729 0.109 Uiso 1 1 calc R U
C15 C 0.3953(5) 0.5245(5) 0.6055(6) 0.0874(19) Uani 1 1 d . .
H15 H 0.3720 0.4772 0.6549 0.105 Uiso 1 1 calc R U
C16 C 0.4646(5) 0.5790(5) 0.6440(6) 0.0806(18) Uani 1 1 d . .
C17 C 0.4984(4) 0.6469(5) 0.5706(7) 0.0892(19) Uani 1 1 d . .
H17 H 0.5455 0.6846 0.5962 0.107 Uiso 1 1 calc R U
C18 C 0.4651(5) 0.6607(5) 0.4617(7) 0.0899(19) Uani 1 1 d . .
H18 H 0.4891 0.7077 0.4125 0.108 Uiso 1 1 calc R U
C19 C 0.4995(5) 0.5611(6) 0.7650(6) 0.091(2) Uani 1 1 d . .
C20 C 0.5717(5) 0.6198(5) 0.8041(7) 0.095(2) Uani 1 1 d . .
H20 H 0.6025 0.6569 0.7493 0.113 Uiso 1 1 calc R U
C21 C 0.5951(5) 0.6219(5) 0.9174(8) 0.102(2) Uani 1 1 d . .
H21 H 0.5622 0.5825 0.9674 0.123 Uiso 1 1 calc R U
C22 C 0.6623(5) 0.6750(6) 0.9728(9) 0.101(2) Uani 1 1 d . .
C23 C 0.6893(7) 0.6771(7) 1.0839(8) 0.130(3) Uani 1 1 d . .
H23 H 0.6665 0.6429 1.1480 0.156 Uiso 1 1 calc R U
C24 C 0.7602(7) 0.7424(7) 1.0843(10) 0.148(3) Uani 1 1 d . .
H24 H 0.7946 0.7593 1.1495 0.177 Uiso 1 1 calc R U
C25 C 0.7691(6) 0.7754(6) 0.9751(11) 0.147(3) Uani 1 1 d . .
H25 H 0.8110 0.8205 0.9515 0.177 Uiso 1 1 calc R U

loop_
_atom_site_aniso_label
_atom_site_aniso_U_11
_atom_site_aniso_U_22
_atom_site_aniso_U_33
_atom_site_aniso_U_23
_atom_site_aniso_U_13
_atom_site_aniso_U_12
Si1 0.1090(17) 0.146(2) 0.0749(15) -0.0094(14) 0.0042(11) -0.0210(16)
O1 0.124(4) 0.204(6) 0.187(6) 0.078(5) -0.017(4) -0.073(4)
O2 0.112(4) 0.167(5) 0.143(5) -0.037(3) -0.029(3) 0.006(4)
O3 0.173(5) 0.240(6) 0.101(4) -0.057(4) -0.002(4) -0.058(5)
O4 0.102(3) 0.104(3) 0.067(3) 0.008(2) 0.014(3) -0.014(2)
O5 0.112(4) 0.129(4) 0.075(3) 0.012(3) 0.013(3) 0.003(3)
O6 0.118(4) 0.138(4) 0.108(4) 0.020(4) -0.027(4) 0.000(4)
N1 0.115(6) 0.207(9) 0.155(8) 0.016(7) -0.010(6) -0.062(6)
N2 0.115(5) 0.092(4) 0.070(4) -0.007(3) 0.013(4) -0.004(4)
N3 0.111(5) 0.124(5) 0.079(4) 0.000(4) -0.016(4) 0.010(4)
N4 0.108(5) 0.125(5) 0.069(4) -0.011(3) 0.003(3) 0.007(4)
C1 0.180(8) 0.221(8) 0.262(9) -0.001(6) -0.074(6) -0.036(6)
C2 0.217(12) 0.201(11) 0.277(15) 0.078(11) 0.018(10) -0.077(10)
C3 0.180(8) 0.221(8) 0.262(9) -0.001(6) -0.074(6) -0.036(6)
C4 0.096(8) 0.347(19) 0.214(12) -0.095(12) 0.015(7) -0.016(10)
C5 0.180(8) 0.221(8) 0.262(9) -0.001(6) -0.074(6) -0.036(6)
C6 0.167(11) 0.335(16) 0.213(13) -0.081(11) -0.109(9) -0.067(11)
C7 0.121(6) 0.168(7) 0.066(5) -0.013(4) 0.007(4) -0.033(5)
C8 0.112(6) 0.161(7) 0.057(4) -0.008(4) -0.008(4) -0.038(5)
C9 0.142(7) 0.126(6) 0.056(5) -0.001(4) -0.005(4) -0.024(5)
C10 0.099(6) 0.099(5) 0.082(5) 0.019(5) 0.011(4) 0.020(4)
C11 0.090(6) 0.090(5) 0.068(5) -0.005(4) 0.018(4) -0.006(4)
C12 0.098(5) 0.117(5) 0.074(5) 0.002(4) -0.002(4) -0.002(4)
C13 0.101(6) 0.090(5) 0.060(5) -0.004(4) 0.012(4) 0.016(4)
C14 0.087(5) 0.105(5) 0.080(5) 0.000(4) 0.017(4) -0.014(4)
C15 0.108(6) 0.095(5) 0.059(5) 0.003(4) 0.020(4) 0.004(5)
C16 0.081(5) 0.078(5) 0.083(5) -0.006(4) 0.019(4) 0.009(4)
C17 0.075(5) 0.103(5) 0.090(5) 0.010(4) -0.003(4) 0.004(4)
C18 0.082(5) 0.101(5) 0.088(6) 0.006(4) 0.006(4) -0.014(4)
C19 0.086(6) 0.102(6) 0.085(6) -0.006(5) 0.013(5) 0.026(5)
C20 0.092(6) 0.107(6) 0.084(6) 0.014(4) 0.002(4) 0.023(5)
C21 0.100(6) 0.100(6) 0.107(7) 0.019(5) 0.003(5) 0.030(5)
C22 0.090(6) 0.099(6) 0.115(7) 0.009(6) -0.007(6) 0.006(5)
C23 0.156(9) 0.149(8) 0.083(7) 0.006(6) -0.025(6) 0.021(7)
C24 0.155(10) 0.151(9) 0.136(10) 0.016(7) -0.041(7) 0.016(7)
C25 0.139(8) 0.177(9) 0.125(8) 0.022(7) -0.037(7) -0.001(7)

loop_
_atom_type_symbol
_atom_type_description
_atom_type_scat_dispersion_real
_atom_type_scat_dispersion_imag
_atom_type_scat_source
C C 0.0033 0.0016 'International Tables Vol C Tables 4.2.6.8 and 6.1.1.4'
H H 0.0000 0.0000 'International Tables Vol C Tables 4.2.6.8 and 6.1.1.4'
N N 0.0061 0.0033 'International Tables Vol C Tables 4.2.6.8 and 6.1.1.4'
O O 0.0106 0.0060 'International Tables Vol C Tables 4.2.6.8 and 6.1.1.4'
Si Si 0.0817 0.0704 'International Tables Vol C Tables 4.2.6.8 and 6.1.1.4'

loop_
_geom_angle_atom_site_label_1
_geom_angle_atom_site_label_2
_geom_angle_atom_site_label_3
_geom_angle
O1 Si1 O2 119.5(3)
O1 Si1 O3 117.4(4)
O2 Si1 O3 119.8(3)
O1 Si1 C7 95.0(3)
O2 Si1 C7 96.5(3)
O3 Si1 C7 96.4(3)
O1 Si1 N1 85.1(3)
O2 Si1 N1 84.3(4)
O3 Si1 N1 82.6(3)
C7 Si1 N1 179.0(4)
C1 O1 Si1 124.0(7)
C3 O2 Si1 120.9(6)
C5 O3 Si1 121.6(7)
C13 O4 C12 115.4(5)
C22 O6 C25 104.5(7)
C4 N1 C6 115.9(10)
C4 N1 C2 114.1(10)
C6 N1 C2 114.4(10)
C4 N1 Si1 105.4(7)
C6 N1 Si1 104.4(6)
C2 N1 Si1 100.5(6)
C10 N2 N3 112.3(6)
C10 N2 C9 129.9(7)
N3 N2 C9 117.8(7)
N4 N3 N2 105.3(5)
N3 N4 C11 109.0(6)
O1 C1 C2 114.2(10)
C1 C2 N1 104.6(9)
O2 C3 C4 108.6(10)
N1 C4 C3 106.2(10)
O3 C5 C6 111.3(10)
C5 C6 N1 101.4(9)
C8 C7 Si1 112.3(4)
C9 C8 C7 112.9(5)
C8 C9 N2 112.6(5)
N2 C10 C11 104.7(6)
N4 C11 C10 108.8(7)
N4 C11 C12 122.1(7)
C10 C11 C12 129.1(8)
C11 C12 O4 107.6(5)
C18 C13 O4 126.2(7)
C18 C13 C14 119.9(6)
O4 C13 C14 113.9(7)
C15 C14 C13 119.2(6)
C14 C15 C16 121.0(6)
C17 C16 C15 118.8(7)
C17 C16 C19 123.0(7)
C15 C16 C19 118.2(7)
C18 C17 C16 121.2(7)
C17 C18 C13 120.0(6)
O5 C19 C20 123.1(7)
O5 C19 C16 119.5(8)
C20 C19 C16 117.3(8)
C21 C20 C19 120.8(7)
C20 C21 C22 129.3(8)
C23 C22 O6 113.0(8)
C23 C22 C21 131.2(10)
O6 C22 C21 115.8(9)
C22 C23 C24 104.6(9)
C25 C24 C23 107.5(10)
C24 C25 O6 110.4(9)

loop_
_geom_bond_atom_site_label_1
_geom_bond_atom_site_label_2
_geom_bond_distance
Si1 O1 1.613(6)
Si1 O2 1.626(6)
Si1 O3 1.637(5)
Si1 C7 1.866(6)
Si1 N1 2.156(7)
O1 C1 1.330(12)
O2 C3 1.467(12)
O3 C5 1.422(10)
O4 C13 1.396(7)
O4 C12 1.468(6)
O5 C19 1.220(7)
O6 C22 1.368(8)
O6 C25 1.386(9)
N1 C4 1.394(11)
N1 C6 1.520(11)
N1 C2 1.568(12)
N2 C10 1.333(7)
N2 N3 1.356(6)
N2 C9 1.463(7)
N3 N4 1.334(6)
N4 C11 1.360(7)
C1 C2 1.481(11)
C3 C4 1.535(14)
C5 C6 1.463(14)
C7 C8 1.558(7)
C8 C9 1.462(8)
C10 C11 1.364(8)
C11 C12 1.449(8)
C13 C18 1.375(8)
C13 C14 1.408(8)
C14 C15 1.366(7)
C15 C16 1.391(8)
C16 C17 1.381(7)
C16 C19 1.514(9)
C17 C18 1.367(7)
C19 C20 1.461(9)
C20 C21 1.353(8)
C21 C22 1.431(9)
C22 C23 1.344(9)
C23 C24 1.433(10)
C24 C25 1.347(10)
